data_7215123
loop_
_publ_author_name
'Deb, Dibakar'
'Duley, Soma'
'Radenkovi\'c, Slavko'
'Bultinck, Patrick'
'Chattaraj, Pratim K.'
'Bhattacharjee, Manish'

_publ_section_title
;
 Heterotrimetallic compounds containing Mo-M-Li [M = K, Rb and Cs]
 clusters: synthesis, structure, bonding, aromaticity and theoretical
 investigations of Li2M2 [M = K and Rb] and Cs4 rings.
;
_journal_issue 44
_journal_name_full 'Physical chemistry chemical physics : PCCP'
_journal_page_first 15579
_journal_page_last 15592
_journal_paper_doi 10.1039/c2cp42105d
_journal_volume 14
_journal_year 2012
_chemical_compound_source 'synthesis as described'
_chemical_formula_moiety 'C12 H12 Cs2 Li3 Mo2 N2 O20, Li O2'
_chemical_formula_sum 'C12 H12 Cs2 Li4 Mo2 N2 O22'
_chemical_formula_weight 1021.7
_chemical_name_systematic
;
?
;
_space_group_IT_number 13
_symmetry_cell_setting monoclinic
_symmetry_Int_Tables_number 13
_symmetry_space_group_name_Hall '-P 2yc'
_symmetry_space_group_name_H-M 'P 1 2/c 1'
_atom_sites_solution_hydrogens geom
_atom_sites_solution_primary direct
_atom_sites_solution_secondary difmap
_audit_creation_date 2011-10-13T12:59:46-00:00
_audit_creation_method 'WinGX routine CIF_UPDATE'
_cell_angle_alpha 90
_cell_angle_beta 102.829(2)
_cell_angle_gamma 90
_cell_formula_units_Z 2
_cell_length_a 14.0195(13)
_cell_length_b 13.7541(13)
_cell_length_c 7.7115(7)
_cell_measurement_temperature 293(2)
_cell_volume 1449.9(2)
_computing_structure_refinement 'SHELXL-97 (Sheldrick, 1997)'
_computing_structure_solution 'SHELXS-97 (Sheldrick, 1990)'
_diffrn_ambient_temperature 293(2)
_diffrn_measured_fraction_theta_full 1
_diffrn_measured_fraction_theta_max 0.885
_diffrn_radiation_monochromator graphite
_diffrn_radiation_type MoK\a
_diffrn_radiation_wavelength 0.71073
_diffrn_reflns_av_R_equivalents 0.0261
_diffrn_reflns_av_unetI/netI 0.0242
_diffrn_reflns_limit_h_max 16
_diffrn_reflns_limit_h_min -20
_diffrn_reflns_limit_k_max 19
_diffrn_reflns_limit_k_min -20
_diffrn_reflns_limit_l_max 11
_diffrn_reflns_limit_l_min -11
_diffrn_reflns_number 20606
_diffrn_reflns_theta_full 25
_diffrn_reflns_theta_max 31.37
_diffrn_reflns_theta_min 1.48
_exptl_absorpt_coefficient_mu 3.431
_exptl_absorpt_correction_type none
_exptl_crystal_colour colorless
_exptl_crystal_density_diffrn 2.34
_exptl_crystal_density_method 'not measured'
_exptl_crystal_description prism
_exptl_crystal_F_000 960
_exptl_crystal_size_max 0.2
_exptl_crystal_size_mid 0.1
_exptl_crystal_size_min 0.1
_refine_diff_density_max 1.74
_refine_diff_density_min -0.962
_refine_diff_density_rms 0.142
_refine_ls_extinction_method none
_refine_ls_goodness_of_fit_ref 1.065
_refine_ls_hydrogen_treatment mixed
_refine_ls_matrix_type full
_refine_ls_number_parameters 229
_refine_ls_number_reflns 4789
_refine_ls_number_restraints 1
_refine_ls_restrained_S_all 1.065
_refine_ls_R_factor_all 0.0403
_refine_ls_R_factor_gt 0.032
_refine_ls_shift/su_max 0.001
_refine_ls_shift/su_mean 0
_refine_ls_structure_factor_coef Fsqd
_refine_ls_weighting_details 'calc w=1/[\s^2^(Fo^2^)+(0.0430P)^2^+3.1474P] where P=(Fo^2^+2Fc^2^)/3'
_refine_ls_weighting_scheme calc
_refine_ls_wR_factor_gt 0.0823
_refine_ls_wR_factor_ref 0.0859
_reflns_number_gt 3646
_reflns_number_total 4789
_reflns_threshold_expression >2sigma(I)
_cod_data_source_file c2cp42105d.txt
_cod_data_source_block y
_cod_original_sg_symbol_H-M 'P 2/c'
_cod_database_code 7215123

loop_
_symmetry_equiv_pos_as_xyz
'x, y, z'
'-x, y, -z+1/2'
'-x, -y, -z'
'x, -y, z-1/2'

loop_
_atom_site_label
_atom_site_type_symbol
_atom_site_fract_x
_atom_site_fract_y
_atom_site_fract_z
_atom_site_U_iso_or_equiv
_atom_site_adp_type
_atom_site_occupancy
_atom_site_symmetry_multiplicity
_atom_site_calc_flag
_atom_site_refinement_flags
C1 C 0.3657(3) 0.2153(4) 0.5670(6) 0.0402(10) Uani 1 1 d D
C2 C 0.3553(3) 0.2987(3) 0.4371(5) 0.0290(7) Uani 1 1 d .
C3 C 0.2241(3) 0.1144(3) 0.5799(5) 0.0298(8) Uani 1 1 d .
C4 C 0.1588(3) 0.1374(3) 0.3996(4) 0.0261(7) Uani 1 1 d .
C5 C 0.3143(3) 0.1965(3) 0.8485(4) 0.0286(8) Uani 1 1 d .
C6 C 0.3903(3) 0.1173(3) 0.9244(5) 0.0265(7) Uani 1 1 d .
N1 N 0.2819(2) 0.2017(2) 0.6523(3) 0.0213(5) Uani 1 1 d .
O1 O 0.2382(2) 0.4066(2) 0.7446(3) 0.0322(6) Uani 1 1 d .
O2 O 0.09647(19) 0.41738(18) 0.4316(3) 0.0273(5) Uani 1 1 d .
O1W O 0.0661(3) 0.1025(2) 0.9386(4) 0.0525(9) Uani 1 1 d .
O3 O 0.0902(2) 0.27323(19) 0.6784(3) 0.0294(5) Uani 1 1 d .
O2W O 0.3882(6) 0.4670(4) 0.1152(11) 0.143(3) Uani 1 1 d .
O4 O 0.2863(2) 0.3587(2) 0.4302(4) 0.0324(6) Uani 1 1 d .
O5 O 0.1423(2) 0.22677(18) 0.3619(3) 0.0284(5) Uani 1 1 d .
O6 O 0.1250(2) 0.0696(2) 0.3001(3) 0.0380(7) Uani 1 1 d .
O7 O 0.4177(3) 0.3072(2) 0.3464(5) 0.0519(9) Uani 1 1 d .
O8 O 0.4059(3) 0.0521(2) 0.8261(4) 0.0468(8) Uani 1 1 d .
O9 O 0.4296(2) 0.1274(2) 1.0873(3) 0.0320(6) Uani 1 1 d .
Mo1 Mo 0.16962(2) 0.33572(2) 0.57341(3) 0.01936(8) Uani 1 1 d .
Cs1 Cs 0.119242(19) 0.372506(18) 1.05153(3) 0.03199(8) Uani 1 1 d .
Li1 Li 0 0.1824(6) 0.75 0.0282(18) Uani 1 2 d S
Li2 Li 0.5 0.2195(7) 1.25 0.0285(18) Uani 1 2 d S
Li3 Li 0.5 -0.0260(6) 0.75 0.0294(18) Uani 1 2 d S
Li4 Li 0.4436(9) 0.5542(12) 0.2837(18) 0.035(3) Uani 0.5 1 d P
H1A H 0.426(5) 0.232(4) 0.663(8) 0.070(19) Uiso 1 1 d .
H1B H 0.379(5) 0.156(3) 0.507(8) 0.08(2) Uiso 1 1 d D
H3A H 0.269(3) 0.061(3) 0.573(6) 0.030(11) Uiso 1 1 d .
H3B H 0.184(4) 0.100(4) 0.668(7) 0.040(13) Uiso 1 1 d .
H5A H 0.338(4) 0.250(4) 0.890(7) 0.042(14) Uiso 1 1 d .
H5B H 0.253(3) 0.189(3) 0.897(6) 0.024(10) Uiso 1 1 d .

loop_
_atom_site_aniso_label
_atom_site_aniso_U_11
_atom_site_aniso_U_22
_atom_site_aniso_U_33
_atom_site_aniso_U_23
_atom_site_aniso_U_13
_atom_site_aniso_U_12
C1 0.030(2) 0.053(3) 0.041(2) 0.015(2) 0.0152(18) 0.015(2)
C2 0.0288(19) 0.0303(18) 0.0314(17) -0.0071(14) 0.0142(14) 0.0012(15)
C3 0.035(2) 0.0219(16) 0.0264(17) -0.0007(13) -0.0057(15) 0.0049(15)
C4 0.031(2) 0.0276(16) 0.0184(14) -0.0010(12) 0.0029(13) 0.0011(14)
C5 0.034(2) 0.0307(18) 0.0178(14) -0.0022(13) -0.0005(14) 0.0080(16)
C6 0.0242(19) 0.0278(17) 0.0252(15) 0.0031(13) 0.0003(13) 0.0031(13)
N1 0.0211(14) 0.0258(13) 0.0169(11) 0.0005(10) 0.0040(10) 0.0035(11)
O1 0.0352(15) 0.0339(14) 0.0273(12) -0.0061(11) 0.0067(11) -0.0070(12)
O2 0.0309(14) 0.0261(12) 0.0259(11) 0.0039(10) 0.0083(10) 0.0061(11)
O1W 0.089(3) 0.0373(16) 0.0290(14) 0.0080(12) 0.0070(16) 0.0210(17)
O3 0.0292(14) 0.0299(13) 0.0319(13) 0.0016(10) 0.0124(11) -0.0011(11)
O2W 0.149(6) 0.071(4) 0.185(7) 0.052(4) -0.020(5) 0.043(4)
O4 0.0321(15) 0.0342(14) 0.0343(14) 0.0048(11) 0.0146(12) 0.0081(12)
O5 0.0381(15) 0.0239(12) 0.0199(11) -0.0007(9) -0.0007(10) 0.0047(11)
O6 0.0542(19) 0.0275(13) 0.0266(13) -0.0042(10) -0.0029(12) -0.0029(13)
O7 0.056(2) 0.0414(17) 0.074(2) 0.0100(16) 0.0486(19) 0.0119(16)
O8 0.051(2) 0.0445(17) 0.0373(15) -0.0069(13) -0.0060(14) 0.0270(15)
O9 0.0331(15) 0.0331(14) 0.0239(12) 0.0036(10) -0.0062(11) 0.0015(11)
Mo1 0.02030(15) 0.02056(14) 0.01824(13) -0.00014(9) 0.00645(10) 0.00178(10)
Cs1 0.03898(16) 0.03563(14) 0.02229(11) 0.00208(8) 0.00881(9) 0.00397(10)
Li1 0.037(5) 0.022(4) 0.027(4) 0 0.011(4) 0
Li2 0.028(5) 0.031(4) 0.030(4) 0 0.012(3) 0
Li3 0.028(5) 0.025(4) 0.031(4) 0 -0.003(3) 0
Li4 0.010(5) 0.060(9) 0.037(7) 0.021(6) 0.010(5) 0.016(6)

loop_
_geom_angle_atom_site_label_1
_geom_angle_atom_site_label_2
_geom_angle_atom_site_label_3
_geom_angle
_geom_angle_site_symmetry_1
_geom_angle_site_symmetry_3
N1 C1 C2 115.0(3) . .
O7 C2 O4 123.0(4) . .
O7 C2 C1 118.0(4) . .
O4 C2 C1 119.0(3) . .
N1 C3 C4 110.1(3) . .
O6 C4 O5 124.3(3) . .
O6 C4 C3 118.8(3) . .
O5 C4 C3 116.9(3) . .
N1 C5 C6 116.7(3) . .
O8 C6 O9 126.8(3) . .
O8 C6 C5 119.0(3) . .
O9 C6 C5 114.2(3) . .
C1 N1 C5 111.5(3) . .
C1 N1 C3 110.8(3) . .
C5 N1 C3 111.3(3) . .
C1 N1 Mo1 109.2(2) . .
C5 N1 Mo1 109.2(2) . .
C3 N1 Mo1 104.6(2) . .
Mo1 O1 Cs1 100.73(11) . .
Mo1 O1 Cs1 91.80(11) . 4_565
Cs1 O1 Cs1 99.08(8) . 4_565
Mo1 O2 Cs1 114.67(12) . 4_565
Mo1 O2 Cs1 107.37(11) . 1_554
Cs1 O2 Cs1 117.10(8) 4_565 1_554
Mo1 O2 Cs1 106.77(11) . 2_556
Cs1 O2 Cs1 102.33(7) 4_565 2_556
Cs1 O2 Cs1 107.85(8) 1_554 2_556
Mo1 O3 Li1 166.7(2) . .
Mo1 O3 Cs1 104.23(11) . .
Li1 O3 Cs1 88.80(15) . .
Mo1 O3 Cs1 97.36(10) . 2_556
Li1 O3 Cs1 82.18(15) . 2_556
Cs1 O3 Cs1 103.17(7) . 2_556
Li4 O2W Li4 42.7(6) . 2_655
C2 O4 Mo1 122.4(3) . .
C2 O4 Cs1 117.3(2) . 1_554
Mo1 O4 Cs1 89.54(9) . 1_554
C4 O5 Mo1 119.9(2) . .
C4 O5 Cs1 142.0(2) . 1_554
Mo1 O5 Cs1 95.99(9) . 1_554
C2 O7 Li2 135.7(4) . 1_554
C6 O8 Li3 147.1(3) . .
C6 O9 Li2 141.2(3) . .
C6 O9 Li3 126.7(3) . 3_657
Li2 O9 Li3 86.5(3) . 3_657
O2 Mo1 O3 105.24(13) . .
O2 Mo1 O1 105.32(13) . .
O3 Mo1 O1 103.05(13) . .
O2 Mo1 O5 89.56(11) . .
O3 Mo1 O5 89.10(12) . .
O1 Mo1 O5 157.24(12) . .
O2 Mo1 O4 89.52(11) . .
O3 Mo1 O4 158.68(11) . .
O1 Mo1 O4 87.31(12) . .
O5 Mo1 O4 75.48(11) . .
O2 Mo1 N1 156.14(10) . .
O3 Mo1 N1 87.41(11) . .
O1 Mo1 N1 90.96(12) . .
O5 Mo1 N1 70.16(9) . .
O4 Mo1 N1 73.67(10) . .
O2 Mo1 Cs1 107.66(8) . .
O3 Mo1 Cs1 50.38(9) . .
O1 Mo1 Cs1 53.42(9) . .
O5 Mo1 Cs1 138.49(7) . .
O4 Mo1 Cs1 139.73(8) . .
N1 Mo1 Cs1 96.02(6) . .
O2 Mo1 Cs1 47.92(8) . 1_554
O3 Mo1 Cs1 123.15(9) . 1_554
O1 Mo1 Cs1 129.82(9) . 1_554
O5 Mo1 Cs1 50.73(7) . 1_554
O4 Mo1 Cs1 56.89(8) . 1_554
N1 Mo1 Cs1 108.23(6) . 1_554
Cs1 Mo1 Cs1 155.006(11) . 1_554
O2 Mo1 Cs1 48.57(9) . 2_556
O3 Mo1 Cs1 56.92(9) . 2_556
O1 Mo1 Cs1 118.14(10) . 2_556
O5 Mo1 Cs1 84.62(7) . 2_556
O4 Mo1 Cs1 133.86(7) . 2_556
N1 Mo1 Cs1 136.88(7) . 2_556
Cs1 Mo1 Cs1 79.978(8) . 2_556
Cs1 Mo1 Cs1 78.203(8) 1_554 2_556
O2 Mo1 Cs1 42.54(9) . 4_565
O3 Mo1 Cs1 112.49(9) . 4_565
O1 Mo1 Cs1 62.80(10) . 4_565
O5 Mo1 Cs1 130.16(6) . 4_565
O4 Mo1 Cs1 88.79(7) . 4_565
N1 Mo1 Cs1 149.42(7) . 4_565
Cs1 Mo1 Cs1 81.178(7) . 4_565
Cs1 Mo1 Cs1 80.899(7) 1_554 4_565
Cs1 Mo1 Cs1 72.959(7) 2_556 4_565
O2 Cs1 O2 94.20(5) 4_566 1_556
O2 Cs1 O5 147.45(6) 4_566 1_556
O2 Cs1 O5 53.62(6) 1_556 1_556
O2 Cs1 O2 77.67(7) 4_566 2_556
O2 Cs1 O2 67.30(8) 1_556 2_556
O5 Cs1 O2 91.82(7) 1_556 2_556
O2 Cs1 O3 98.75(7) 4_566 .
O2 Cs1 O3 160.50(7) 1_556 .
O5 Cs1 O3 113.58(7) 1_556 .
O2 Cs1 O3 101.27(7) 2_556 .
O2 Cs1 O1 70.92(7) 4_566 .
O2 Cs1 O1 148.29(7) 1_556 .
O5 Cs1 O1 133.11(7) 1_556 .
O2 Cs1 O1 131.91(7) 2_556 .
O3 Cs1 O1 50.96(7) . .
O2 Cs1 O4 109.22(7) 4_566 1_556
O2 Cs1 O4 51.40(7) 1_556 1_556
O5 Cs1 O4 49.29(7) 1_556 1_556
O2 Cs1 O4 118.43(6) 2_556 1_556
O3 Cs1 O4 134.97(7) . 1_556
O1 Cs1 O4 106.01(7) . 1_556
O2 Cs1 O3 101.88(7) 4_566 2_556
O2 Cs1 O3 108.67(7) 1_556 2_556
O5 Cs1 O3 94.24(7) 1_556 2_556
O2 Cs1 O3 50.30(6) 2_556 2_556
O3 Cs1 O3 54.40(8) . 2_556
O1 Cs1 O3 101.87(7) . 2_556
O4 Cs1 O3 143.46(7) 1_556 2_556
O2 Cs1 O1 48.18(6) 4_566 4_566
O2 Cs1 O1 64.95(7) 1_556 4_566
O5 Cs1 O1 105.48(6) 1_556 4_566
O2 Cs1 O1 100.32(6) 2_556 4_566
O3 Cs1 O1 134.26(6) . 4_566
O1 Cs1 O1 85.04(6) . 4_566
O4 Cs1 O1 61.04(6) 1_556 4_566
O3 Cs1 O1 145.62(6) 2_556 4_566
O2 Cs1 Li1 119.12(11) 4_566 .
O2 Cs1 Li1 128.35(7) 1_556 .
O5 Cs1 Li1 89.03(10) 1_556 .
O2 Cs1 Li1 81.78(6) 2_556 .
O3 Cs1 Li1 32.16(6) . .
O1 Cs1 Li1 82.80(6) . .
O4 Cs1 Li1 130.83(11) 1_556 .
O3 Cs1 Li1 31.83(7) 2_556 .
O1 Cs1 Li1 165.20(9) 4_566 .
O2 Cs1 Mo1 82.26(5) 4_566 .
O2 Cs1 Mo1 174.09(5) 1_556 .
O5 Cs1 Mo1 129.32(5) 1_556 .
O2 Cs1 Mo1 116.23(5) 2_556 .
O3 Cs1 Mo1 25.40(5) . .
O1 Cs1 Mo1 25.85(5) . .
O4 Cs1 Mo1 125.34(5) 1_556 .
O3 Cs1 Mo1 76.78(4) 2_556 .
O1 Cs1 Mo1 109.30(4) 4_566 .
Li1 Cs1 Mo1 57.53(4) . .
O2 Cs1 Mo1 114.52(5) 4_566 1_556
O2 Cs1 Mo1 24.72(5) 1_556 1_556
O5 Cs1 Mo1 33.28(5) 1_556 1_556
O2 Cs1 Mo1 86.48(5) 2_556 1_556
O3 Cs1 Mo1 146.73(5) . 1_556
O1 Cs1 Mo1 139.57(5) . 1_556
O4 Cs1 Mo1 33.57(5) 1_556 1_556
O3 Cs1 Mo1 114.93(4) 2_556 1_556
O1 Cs1 Mo1 74.20(4) 4_566 1_556
Li1 Cs1 Mo1 120.61(8) . 1_556
Mo1 Cs1 Mo1 155.006(11) . 1_556
O1W Li1 O1W 109.0(5) 2_556 .
O1W Li1 O3 110.69(16) 2_556 2_556
O1W Li1 O3 113.16(14) . 2_556
O1W Li1 O3 113.16(14) 2_556 .
O1W Li1 O3 110.69(16) . .
O3 Li1 O3 100.0(4) 2_556 .
O1W Li1 Cs1 169.3(3) 2_556 .
O1W Li1 Cs1 81.35(16) . .
O3 Li1 Cs1 65.99(19) 2_556 .
O3 Li1 Cs1 59.04(18) . .
O1W Li1 Cs1 81.35(16) 2_556 2_556
O1W Li1 Cs1 169.3(3) . 2_556
O3 Li1 Cs1 59.04(18) 2_556 2_556
O3 Li1 Cs1 65.99(19) . 2_556
Cs1 Li1 Cs1 88.45(19) . 2_556
O9 Li2 O9 96.3(4) 2_657 .
O9 Li2 O7 113.85(16) 2_657 2_656
O9 Li2 O7 115.48(14) . 2_656
O9 Li2 O7 115.48(14) 2_657 1_556
O9 Li2 O7 113.85(16) . 1_556
O7 Li2 O7 102.6(5) 2_656 1_556
O9 Li2 Li3 48.1(2) 2_657 3_657
O9 Li2 Li3 48.1(2) . 3_657
O7 Li2 Li3 128.7(2) 2_656 3_657
O7 Li2 Li3 128.7(2) 1_556 3_657
O8 Li3 O8 110.9(5) . 2_656
O8 Li3 O9 108.14(15) . 4
O8 Li3 O9 119.04(15) 2_656 4
O8 Li3 O9 119.04(15) . 3_657
O8 Li3 O9 108.14(15) 2_656 3_657
O9 Li3 O9 90.8(4) 4 3_657
O8 Li3 Li2 124.6(2) . 3_657
O8 Li3 Li2 124.6(2) 2_656 3_657
O9 Li3 Li2 45.40(19) 4 3_657
O9 Li3 Li2 45.40(19) 3_657 3_657
Li4 Li4 O2W 93.3(8) 2_655 .
Li4 Li4 O2W 44.0(6) 2_655 2_655
O2W Li4 O2W 97.1(6) . 2_655

loop_
_geom_bond_atom_site_label_1
_geom_bond_atom_site_label_2
_geom_bond_distance
_geom_bond_site_symmetry_2
C1 N1 1.480(5) .
C1 C2 1.509(6) .
C2 O7 1.240(5) .
C2 O4 1.264(5) .
C3 N1 1.486(5) .
C3 C4 1.518(5) .
C4 O6 1.234(4) .
C4 O5 1.272(4) .
C5 N1 1.482(4) .
C5 C6 1.546(5) .
C6 O8 1.225(5) .
C6 O9 1.262(4) .
N1 Mo1 2.413(3) .
O1 Mo1 1.748(3) .
O1 Cs1 3.218(3) .
O1 Cs1 3.623(3) 4_565
O2 Mo1 1.735(2) .
O2 Cs1 3.030(3) 4_565
O2 Cs1 3.080(2) 1_554
O2 Cs1 3.117(3) 2_556
O1W Li1 1.893(6) .
O3 Mo1 1.742(3) .
O3 Li1 1.942(6) .
O3 Cs1 3.129(3) .
O3 Cs1 3.364(3) 2_556
O2W Li4 1.812(18) .
O2W Li4 2.606(14) 2_655
O4 Mo1 2.190(3) .
O4 Cs1 3.318(3) 1_554
O5 Mo1 2.185(2) .
O5 Cs1 3.083(2) 1_554
O7 Li2 1.929(7) 1_554
O8 Li3 1.892(6) .
O9 Li2 1.899(7) .
O9 Li3 1.986(7) 3_657
Mo1 Cs1 3.9377(5) .
Mo1 Cs1 3.9610(5) 1_554
Mo1 Cs1 3.9814(5) 2_556
Mo1 Cs1 4.0717(5) 4_565
Cs1 O2 3.030(3) 4_566
Cs1 O2 3.080(2) 1_556
Cs1 O5 3.083(2) 1_556
Cs1 O2 3.117(3) 2_556
Cs1 O4 3.318(3) 1_556
Cs1 O3 3.364(3) 2_556
Cs1 O1 3.623(3) 4_566
Cs1 Li1 3.648(6) .
Cs1 Mo1 3.9610(5) 1_556
Li1 O1W 1.893(6) 2_556
Li1 O3 1.942(6) 2_556
Li1 Cs1 3.648(6) 2_556
Li2 O9 1.899(7) 2_657
Li2 O7 1.929(7) 2_656
Li2 O7 1.929(7) 1_556
Li2 Li3 2.662(13) 3_657
Li3 O8 1.892(6) 2_656
Li3 O9 1.986(7) 4
Li3 O9 1.986(7) 3_657
Li3 Li2 2.662(13) 3_657
Li4 Li4 1.77(2) 2_655
Li4 O2W 2.606(14) 2_655
